data_7240430
loop_
_publ_author_name
'Shi, Zhi-Ping'
'Ren, Guo-Bin'
'Qi, Ming-Hui'
'Li, Zhong'
'Xu, Xiaoyong'

_publ_section_title
;
 Design, screening, and properties of novel solvates of azoxystrobin based
 on isomorphism
;
_journal_name_full CrystEngComm
_journal_paper_doi 10.1039/D0CE00204F
_journal_year 2020
_chemical_formula_sum 'C24 H20.5 N3 O6'
_chemical_formula_weight 446.93
_space_group_crystal_system monoclinic
_space_group_IT_number 14
_space_group_name_Hall '-P 2yn'
_space_group_name_H-M_alt 'P 1 21/n 1'
_atom_sites_solution_hydrogens geom
_audit_update_record
;
2019-09-06 deposited with the CCDC.	2020-04-30 downloaded from the CCDC.
;
_cell_angle_alpha 90
_cell_angle_beta 98.614(3)
_cell_angle_gamma 90
_cell_formula_units_Z 4
_cell_length_a 12.4202(6)
_cell_length_b 7.8510(4)
_cell_length_c 24.3664(12)
_cell_measurement_reflns_used 5483
_cell_measurement_temperature 273.(2)
_cell_measurement_theta_max 66.8188
_cell_measurement_theta_min 3.6693
_cell_volume 2349.2(2)
_computing_cell_refinement 'SAINT V8.38A (Bruker AXS Inc., 2017)'
_computing_data_reduction 'SAINT V8.38A (Bruker AXS Inc., 2017)'
_computing_molecular_graphics 'shelXle (C.B. Huebschle, rev 833)'
_computing_structure_refinement 'SHELXL-2016/6 (Sheldrick, 2016)'
_computing_structure_solution 'XT, VERSION 2014/5'
_diffrn_ambient_temperature 273.(2)
_diffrn_detector_area_resol_mean 7.3910
_diffrn_measured_fraction_theta_full 0.997
_diffrn_measured_fraction_theta_max 0.997
_diffrn_measurement_device_type 'BRUKER D8 QUEST'
_diffrn_radiation_wavelength 1.54178
_diffrn_reflns_av_R_equivalents 0.0680
_diffrn_reflns_av_unetI/netI 0.0436
_diffrn_reflns_limit_h_max 14
_diffrn_reflns_limit_h_min -14
_diffrn_reflns_limit_k_max 9
_diffrn_reflns_limit_k_min -7
_diffrn_reflns_limit_l_max 28
_diffrn_reflns_limit_l_min -29
_diffrn_reflns_number 18643
_diffrn_reflns_theta_full 66.89
_diffrn_reflns_theta_max 66.89
_diffrn_reflns_theta_min 3.67
_exptl_absorpt_coefficient_mu 0.769
_exptl_absorpt_correction_T_max 0.93
_exptl_absorpt_correction_T_min 0.78
_exptl_absorpt_correction_type multi-scan
_exptl_absorpt_process_details
;
SADABS-2016/2 - Bruker AXS area detector scaling and absorption correction
;
_exptl_crystal_density_diffrn 1.264
_exptl_crystal_density_method 'not measured'
_exptl_crystal_description block
_exptl_crystal_F_000 934
_exptl_crystal_size_max 0.580
_exptl_crystal_size_mid 0.180
_exptl_crystal_size_min 0.100
_refine_diff_density_max 0.954
_refine_diff_density_min -0.205
_refine_ls_extinction_coef 0.0132(14)
_refine_ls_extinction_method 'SHELXL-2016/6 (Sheldrick 2016)'
_refine_ls_goodness_of_fit_ref 1.059
_refine_ls_hydrogen_treatment constr
_refine_ls_matrix_type full
_refine_ls_number_parameters 328
_refine_ls_number_reflns 4180
_refine_ls_number_restraints 82
_refine_ls_restrained_S_all 1.075
_refine_ls_R_factor_all 0.0869
_refine_ls_R_factor_gt 0.0723
_refine_ls_shift/su_max 0.000
_refine_ls_shift/su_mean 0.000
_refine_ls_structure_factor_coef Fsqd
_refine_ls_weighting_details 'w=1/[\s^2^(Fo^2^)+(0.1505P)^2^+0.4371P] where P=(Fo^2^+2Fc^2^)/3'
_refine_ls_weighting_scheme calc
_refine_ls_wR_factor_gt 0.2161
_refine_ls_wR_factor_ref 0.2350
_reflns_number_gt 3198
_reflns_number_total 4180
_reflns_threshold_expression 'I > 2\s(I)'
_cod_data_source_file d0ce00204f2.cif
_cod_data_source_block SC154_szp_11_5_block
_cod_depositor_comments
;
The following automatic conversions were performed:

data item '_exptl_absorpt_correction_type' value 'Multi-Scan' was
changed to 'multi-scan' in accordance with the
/home/data/users/saulius/crontab/automatic-downloads/rss-feeds/RSC/lib/dictionaries/cif_core.dic
dictionary named 'cif_core.dic' version 2.4.2 last updated on
2011-04-26.

Automatic conversion script
Id: cif_fix_values 7556 2019-12-06 15:28:31Z antanas 
;
_cod_original_formula_sum 'C24 H20.50 N3 O6'
_cod_database_code 7240430

loop_
_space_group_symop_operation_xyz
'x, y, z'
'-x+1/2, y+1/2, -z+1/2'
'-x, -y, -z'
'x-1/2, -y-1/2, z-1/2'

loop_
_atom_site_type_symbol
_atom_site_label
_atom_site_fract_x
_atom_site_fract_y
_atom_site_fract_z
_atom_site_U_iso_or_equiv
_atom_site_adp_type
_atom_site_calc_flag
_atom_site_refinement_flags_adp
_atom_site_refinement_flags_occupancy
_atom_site_refinement_flags_posn
_atom_site_occupancy
_atom_site_disorder_assembly
_atom_site_disorder_group
O O1_2 0.9360(7) -0.4189(12) 0.4565(4) 0.154(3) Uani d U P D 0.5 A -1
O O2_2 1.0280(8) -0.4153(17) 0.3876(5) 0.184(4) Uani d U P D 0.5 A -1
C C1_2 0.8549(13) -0.302(2) 0.3720(6) 0.178(5) Uani d U P D 0.5 A -1
H H1A_2 0.79705 -0.285894 0.393553 0.267 Uiso calc U P R 0.5 A -1
H H1B_2 0.877063 -0.19348 0.359331 0.267 Uiso calc U P R 0.5 A -1
H H1C_2 0.829885 -0.372964 0.340577 0.267 Uiso calc U P R 0.5 A -1
C C2_2 0.9473(9) -0.3835(16) 0.4062(5) 0.149(4) Uani d U P D 0.5 A -1
C C3_2 1.0168(14) -0.496(3) 0.4867(6) 0.164(5) Uani d U P D 0.5 A -1
H H3_2 1.080828 -0.529259 0.474367 0.196 Uiso calc U P R 0.5 A -1
C C4_2 0.991(2) -0.522(3) 0.5455(6) 0.187(6) Uani d U P D 0.5 A -1
H H4A_2 1.050904 -0.578687 0.567522 0.28 Uiso calc U P R 0.5 A -1
H H4B_2 0.979123 -0.413567 0.56176 0.28 Uiso calc U P R 0.5 A -1
H H4C_2 0.926524 -0.590469 0.544044 0.28 Uiso calc U P R 0.5 A -1
O O1 0.60933(17) 0.1409(2) 0.48214(8) 0.0596(6) Uani d . . . 1 . .
C C1 0.8301(3) 0.0845(6) 0.47849(17) 0.0816(10) Uani d . . . 1 . .
N N1 0.8674(4) 0.1129(7) 0.43946(18) 0.1158(14) Uani d . . . 1 . .
C C2 0.7844(3) 0.0480(4) 0.52772(14) 0.0618(8) Uani d . . . 1 . .
O O2 0.54758(18) 0.1172(3) 0.31925(11) 0.0682(6) Uani d . . . 1 . .
N N2 0.6712(2) 0.4120(3) 0.50561(10) 0.0574(6) Uani d . . . 1 . .
O O3 0.48758(16) 0.6101(2) 0.36869(8) 0.0540(5) Uani d . . . 1 . .
N N3 0.6071(2) 0.6441(3) 0.44607(11) 0.0571(6) Uani d . . . 1 . .
C C3 0.8480(3) -0.0194(5) 0.57435(16) 0.0734(9) Uani d . . . 1 . .
H H3 0.921503 -0.041403 0.574005 0.088 Uiso calc U . R 1 . .
C C4 0.8021(3) -0.0533(5) 0.62090(16) 0.0752(10) Uani d . . . 1 . .
H H4 0.844727 -0.097652 0.65226 0.09 Uiso calc U . R 1 . .
O O4 0.69179(18) 0.5148(3) 0.24694(13) 0.0824(8) Uani d . . . 1 . .
C C5 0.6942(3) -0.0225(4) 0.62161(14) 0.0696(9) Uani d . . . 1 . .
H H5 0.663598 -0.047959 0.653199 0.084 Uiso calc U . R 1 . .
O O5 0.53105(16) 0.6455(3) 0.23294(10) 0.0669(6) Uani d . . . 1 . .
C C6 0.6302(3) 0.0462(4) 0.57572(13) 0.0594(7) Uani d . . . 1 . .
H H6 0.556796 0.068069 0.576415 0.071 Uiso calc U . R 1 . .
C C7 0.6756(2) 0.0819(3) 0.52933(12) 0.0523(6) Uani d . . . 1 . .
C C8 0.6083(2) 0.3107(3) 0.47152(11) 0.0476(6) Uani d . . . 1 . .
C C9 0.5408(2) 0.3636(3) 0.42493(11) 0.0490(6) Uani d . . . 1 . .
H H9 0.495491 0.289273 0.402482 0.059 Uiso calc U . R 1 . .
C C00T 0.6181(3) -0.0208(4) 0.33960(18) 0.0782(10) Uani d . . . 1 . .
H H00A 0.581742 -0.127087 0.330224 0.117 Uiso calc U . R 1 . .
H H00B 0.636353 -0.012029 0.379198 0.117 Uiso calc U . R 1 . .
H H00C 0.683416 -0.015659 0.322997 0.117 Uiso calc U . R 1 . .
C C10 0.5453(2) 0.5351(3) 0.41390(11) 0.0466(6) Uani d . . . 1 . .
C C11 0.6657(3) 0.5760(4) 0.49056(13) 0.0645(8) Uani d . . . 1 . .
H H11 0.708015 0.65123 0.514149 0.077 Uiso calc U . R 1 . .
C C12 0.4050(2) 0.5178(3) 0.33683(11) 0.0469(6) Uani d . . . 1 . .
C C13 0.3010(2) 0.5371(4) 0.34911(13) 0.0562(7) Uani d . . . 1 . .
H H13 0.288241 0.602965 0.379209 0.067 Uiso calc U . R 1 . .
C C14 0.2154(2) 0.4565(4) 0.31573(14) 0.0630(8) Uani d . . . 1 . .
H H14 0.144694 0.467973 0.323432 0.076 Uiso calc U . R 1 . .
C C15 0.2355(2) 0.3596(4) 0.27125(14) 0.0632(8) Uani d . . . 1 . .
H H15 0.178186 0.307024 0.248577 0.076 Uiso calc U . R 1 . .
C C16 0.3404(2) 0.3405(4) 0.26032(13) 0.0581(7) Uani d . . . 1 . .
H H16 0.353014 0.273395 0.230467 0.07 Uiso calc U . R 1 . .
C C17 0.4276(2) 0.4188(3) 0.29274(11) 0.0489(6) Uani d . . . 1 . .
C C18 0.5409(2) 0.3921(3) 0.28194(12) 0.0522(7) Uani d . . . 1 . .
C C19 0.5935(2) 0.2457(4) 0.29507(13) 0.0599(7) Uani d . . . 1 . .
H H19 0.664024 0.232788 0.287168 0.072 Uiso calc U . R 1 . .
C C20 0.5976(2) 0.5182(4) 0.25310(13) 0.0560(7) Uani d . . . 1 . .
C C21 0.5781(3) 0.7710(5) 0.20044(19) 0.0876(12) Uani d . . . 1 . .
H H21A 0.52639 0.860645 0.190217 0.131 Uiso calc U . R 1 . .
H H21B 0.596689 0.718507 0.167536 0.131 Uiso calc U . R 1 . .
H H21C 0.642496 0.817461 0.221923 0.131 Uiso calc U . R 1 . .

loop_
_atom_site_aniso_label
_atom_site_aniso_U_11
_atom_site_aniso_U_22
_atom_site_aniso_U_33
_atom_site_aniso_U_12
_atom_site_aniso_U_13
_atom_site_aniso_U_23
O1_2 0.097(4) 0.173(7) 0.205(8) -0.010(4) 0.059(5) -0.109(7)
O2_2 0.133(6) 0.250(11) 0.183(8) -0.046(6) 0.073(6) -0.108(8)
C1_2 0.171(10) 0.195(12) 0.170(10) -0.005(9) 0.034(8) -0.098(9)
C2_2 0.104(5) 0.167(7) 0.184(8) -0.023(5) 0.044(5) -0.134(7)
C3_2 0.110(7) 0.181(9) 0.206(11) -0.014(6) 0.047(8) -0.111(10)
C4_2 0.138(11) 0.212(14) 0.216(13) -0.029(10) 0.047(12) -0.091(13)
O1 0.0690(12) 0.0468(10) 0.0577(12) -0.0040(8) -0.0082(9) 0.0048(8)
C1 0.071(2) 0.099(3) 0.077(2) 0.0031(19) 0.0209(18) 0.008(2)
N1 0.104(3) 0.156(4) 0.096(3) -0.006(3) 0.044(2) 0.009(3)
C2 0.0595(16) 0.0610(16) 0.0656(18) -0.0008(13) 0.0114(14) 0.0051(14)
O2 0.0668(12) 0.0515(11) 0.0918(16) 0.0038(9) 0.0295(11) 0.0115(10)
N2 0.0619(14) 0.0546(13) 0.0522(13) -0.0042(10) -0.0030(10) -0.0017(10)
O3 0.0591(11) 0.0445(9) 0.0554(11) -0.0073(8) -0.0010(8) 0.0046(8)
N3 0.0624(13) 0.0473(12) 0.0584(14) -0.0075(10) -0.0011(11) -0.0019(10)
C3 0.0567(17) 0.076(2) 0.083(2) 0.0075(15) -0.0013(16) 0.0102(17)
C4 0.077(2) 0.073(2) 0.070(2) -0.0009(16) -0.0083(17) 0.0179(17)
O4 0.0569(13) 0.0780(15) 0.119(2) 0.0080(11) 0.0350(13) 0.0309(14)
C5 0.078(2) 0.0713(19) 0.0585(18) -0.0100(16) 0.0055(15) 0.0108(15)
O5 0.0507(10) 0.0683(13) 0.0832(15) 0.0003(9) 0.0149(10) 0.0244(11)
C6 0.0567(16) 0.0581(15) 0.0631(17) -0.0038(12) 0.0084(13) 0.0028(13)
C7 0.0566(15) 0.0455(13) 0.0515(15) -0.0009(11) -0.0030(11) 0.0004(11)
C8 0.0484(13) 0.0453(12) 0.0492(14) -0.0015(10) 0.0078(10) 0.0008(11)
C9 0.0518(13) 0.0467(13) 0.0463(14) -0.0053(10) -0.0001(11) -0.0014(10)
C00T 0.092(2) 0.0565(17) 0.093(3) 0.0147(16) 0.035(2) 0.0172(17)
C10 0.0460(13) 0.0474(13) 0.0467(14) -0.0019(10) 0.0072(10) -0.0001(10)
C11 0.0730(19) 0.0523(15) 0.0628(18) -0.0127(13) -0.0074(14) -0.0060(13)
C12 0.0468(13) 0.0468(12) 0.0457(13) -0.0018(10) 0.0028(10) 0.0054(10)
C13 0.0558(15) 0.0554(15) 0.0593(16) 0.0053(12) 0.0149(12) 0.0044(12)
C14 0.0483(15) 0.0652(17) 0.076(2) 0.0002(12) 0.0111(13) 0.0106(15)
C15 0.0523(15) 0.0671(18) 0.0664(18) -0.0120(13) -0.0041(13) 0.0092(14)
C16 0.0595(16) 0.0599(16) 0.0543(15) -0.0085(13) 0.0071(12) -0.0029(13)
C17 0.0481(13) 0.0492(13) 0.0494(14) -0.0020(10) 0.0074(11) 0.0046(11)
C18 0.0491(14) 0.0516(14) 0.0571(16) -0.0007(11) 0.0117(12) 0.0008(12)
C19 0.0566(15) 0.0570(15) 0.0696(18) -0.0007(12) 0.0212(13) 0.0039(13)
C20 0.0487(14) 0.0556(15) 0.0649(17) 0.0002(11) 0.0123(12) 0.0040(13)
C21 0.0663(19) 0.084(2) 0.114(3) -0.0021(17) 0.020(2) 0.046(2)

loop_
_atom_type_symbol
_atom_type_description
_atom_type_scat_dispersion_real
_atom_type_scat_dispersion_imag
_atom_type_scat_source
C C 0.0181 0.0091 'International Tables Vol C Tables 4.2.6.8 and 6.1.1.4'
H H 0.0000 0.0000 'International Tables Vol C Tables 4.2.6.8 and 6.1.1.4'
N N 0.0311 0.0180 'International Tables Vol C Tables 4.2.6.8 and 6.1.1.4'
O O 0.0492 0.0322 'International Tables Vol C Tables 4.2.6.8 and 6.1.1.4'

loop_
_geom_angle_atom_site_label_1
_geom_angle_atom_site_label_2
_geom_angle_atom_site_label_3
_geom_angle_site_symmetry_1
_geom_angle_site_symmetry_3
_geom_angle
_geom_angle_publ_flag
C2_2 O1_2 C3_2 . . 117.0(12) ?
C2_2 C1_2 H1A_2 . . 109.5 ?
C2_2 C1_2 H1B_2 . . 109.5 ?
H1A_2 C1_2 H1B_2 . . 109.5 ?
C2_2 C1_2 H1C_2 . . 109.5 ?
H1A_2 C1_2 H1C_2 . . 109.5 ?
H1B_2 C1_2 H1C_2 . . 109.5 ?
O2_2 C2_2 O1_2 . . 122.5(15) ?
O2_2 C2_2 C1_2 . . 120.7(14) ?
O1_2 C2_2 C1_2 . . 116.8(10) ?
O1_2 C3_2 C4_2 . . 109.9(10) ?
O1_2 C3_2 H3_2 . . 125.1 ?
C4_2 C3_2 H3_2 . . 125.1 ?
C3_2 C4_2 H4A_2 . . 109.5 ?
C3_2 C4_2 H4B_2 . . 109.5 ?
H4A_2 C4_2 H4B_2 . . 109.5 ?
C3_2 C4_2 H4C_2 . . 109.5 ?
H4A_2 C4_2 H4C_2 . . 109.5 ?
H4B_2 C4_2 H4C_2 . . 109.5 ?
C8 O1 C7 . . 118.2(2) ?
N1 C1 C2 . . 179.3(5) ?
C7 C2 C3 . . 119.3(3) ?
C7 C2 C1 . . 119.8(3) ?
C3 C2 C1 . . 120.9(3) ?
C19 O2 C00T . . 116.3(3) ?
C8 N2 C11 . . 114.0(2) ?
C10 O3 C12 . . 118.85(19) ?
C11 N3 C10 . . 115.0(2) ?
C4 C3 C2 . . 119.7(3) ?
C4 C3 H3 . . 120.2 ?
C2 C3 H3 . . 120.2 ?
C5 C4 C3 . . 120.5(3) ?
C5 C4 H4 . . 119.7 ?
C3 C4 H4 . . 119.7 ?
C4 C5 C6 . . 120.4(3) ?
C4 C5 H5 . . 119.8 ?
C6 C5 H5 . . 119.8 ?
C20 O5 C21 . . 115.6(2) ?
C7 C6 C5 . . 119.4(3) ?
C7 C6 H6 . . 120.3 ?
C5 C6 H6 . . 120.3 ?
C6 C7 C2 . . 120.7(3) ?
C6 C7 O1 . . 119.1(3) ?
C2 C7 O1 . . 120.0(3) ?
N2 C8 O1 . . 119.0(2) ?
N2 C8 C9 . . 124.7(2) ?
O1 C8 C9 . . 116.3(2) ?
C8 C9 C10 . . 114.9(2) ?
C8 C9 H9 . . 122.5 ?
C10 C9 H9 . . 122.5 ?
O2 C00T H00A . . 109.5 ?
O2 C00T H00B . . 109.5 ?
H00A C00T H00B . . 109.5 ?
O2 C00T H00C . . 109.5 ?
H00A C00T H00C . . 109.5 ?
H00B C00T H00C . . 109.5 ?
N3 C10 O3 . . 112.9(2) ?
N3 C10 C9 . . 123.5(2) ?
O3 C10 C9 . . 123.5(2) ?
N3 C11 N2 . . 127.7(3) ?
N3 C11 H11 . . 116.1 ?
N2 C11 H11 . . 116.1 ?
C13 C12 C17 . . 122.4(2) ?
C13 C12 O3 . . 117.2(2) ?
C17 C12 O3 . . 120.3(2) ?
C12 C13 C14 . . 118.8(3) ?
C12 C13 H13 . . 120.6 ?
C14 C13 H13 . . 120.6 ?
C15 C14 C13 . . 120.0(3) ?
C15 C14 H14 . . 120.0 ?
C13 C14 H14 . . 120.0 ?
C16 C15 C14 . . 120.1(3) ?
C16 C15 H15 . . 120.0 ?
C14 C15 H15 . . 120.0 ?
C15 C16 C17 . . 121.5(3) ?
C15 C16 H16 . . 119.2 ?
C17 C16 H16 . . 119.2 ?
C16 C17 C12 . . 117.2(2) ?
C16 C17 C18 . . 121.2(3) ?
C12 C17 C18 . . 121.6(2) ?
C19 C18 C20 . . 116.5(3) ?
C19 C18 C17 . . 121.4(3) ?
C20 C18 C17 . . 122.0(2) ?
C18 C19 O2 . . 121.9(3) ?
C18 C19 H19 . . 119.1 ?
O2 C19 H19 . . 119.1 ?
O4 C20 O5 . . 121.9(3) ?
O4 C20 C18 . . 126.5(3) ?
O5 C20 C18 . . 111.5(2) ?
O5 C21 H21A . . 109.5 ?
O5 C21 H21B . . 109.5 ?
H21A C21 H21B . . 109.5 ?
O5 C21 H21C . . 109.5 ?
H21A C21 H21C . . 109.5 ?
H21B C21 H21C . . 109.5 ?

loop_
_geom_bond_atom_site_label_1
_geom_bond_atom_site_label_2
_geom_bond_site_symmetry_2
_geom_bond_distance
_geom_bond_publ_flag
O1_2 C2_2 . 1.286(13) ?
O1_2 C3_2 . 1.299(15) ?
O2_2 C2_2 . 1.187(11) ?
C1_2 C2_2 . 1.461(9) ?
C1_2 H1A_2 . 0.96 ?
C1_2 H1B_2 . 0.96 ?
C1_2 H1C_2 . 0.96 ?
C3_2 C4_2 . 1.528(9) ?
C3_2 H3_2 . 0.93 ?
C4_2 H4A_2 . 0.96 ?
C4_2 H4B_2 . 0.96 ?
C4_2 H4C_2 . 0.96 ?
O1 C8 . 1.357(3) ?
O1 C7 . 1.389(3) ?
C1 N1 . 1.141(5) ?
C1 C2 . 1.431(5) ?
C2 C7 . 1.384(4) ?
C2 C3 . 1.388(5) ?
O2 C19 . 1.338(4) ?
O2 C00T . 1.434(4) ?
N2 C8 . 1.318(3) ?
N2 C11 . 1.338(4) ?
O3 C10 . 1.355(3) ?
O3 C12 . 1.393(3) ?
N3 C11 . 1.324(4) ?
N3 C10 . 1.325(3) ?
C3 C4 . 1.370(6) ?
C3 H3 . 0.93 ?
C4 C5 . 1.364(5) ?
C4 H4 . 0.93 ?
O4 C20 . 1.201(3) ?
C5 C6 . 1.381(5) ?
C5 H5 . 0.93 ?
O5 C20 . 1.343(4) ?
O5 C21 . 1.442(4) ?
C6 C7 . 1.366(4) ?
C6 H6 . 0.93 ?
C8 C9 . 1.371(4) ?
C9 C10 . 1.376(4) ?
C9 H9 . 0.93 ?
C00T H00A . 0.96 ?
C00T H00B . 0.96 ?
C00T H00C . 0.96 ?
C11 H11 . 0.93 ?
C12 C13 . 1.377(4) ?
C12 C17 . 1.389(4) ?
C13 C14 . 1.390(4) ?
C13 H13 . 0.93 ?
C14 C15 . 1.377(5) ?
C14 H14 . 0.93 ?
C15 C16 . 1.376(4) ?
C15 H15 . 0.93 ?
C16 C17 . 1.386(4) ?
C16 H16 . 0.93 ?
C17 C18 . 1.484(4) ?
C18 C19 . 1.337(4) ?
C18 C20 . 1.456(4) ?
C19 H19 . 0.93 ?
C21 H21A . 0.96 ?
C21 H21B . 0.96 ?
C21 H21C . 0.96 ?

loop_
_geom_torsion_atom_site_label_1
_geom_torsion_atom_site_label_2
_geom_torsion_atom_site_label_3
_geom_torsion_atom_site_label_4
_geom_torsion_site_symmetry_1
_geom_torsion_site_symmetry_2
_geom_torsion_site_symmetry_3
_geom_torsion_site_symmetry_4
_geom_torsion
_geom_torsion_publ_flag
C3_2 O1_2 C2_2 O2_2 . . . . -1.5(15) ?
C3_2 O1_2 C2_2 C1_2 . . . . 178.2(10) ?
C2_2 O1_2 C3_2 C4_2 . . . . 178.1(9) ?
C7 C2 C3 C4 . . . . 0.8(5) ?
C1 C2 C3 C4 . . . . -179.9(4) ?
C2 C3 C4 C5 . . . . 0.5(6) ?
C3 C4 C5 C6 . . . . -1.2(6) ?
C4 C5 C6 C7 . . . . 0.6(5) ?
C5 C6 C7 C2 . . . . 0.7(4) ?
C5 C6 C7 O1 . . . . 176.0(3) ?
C3 C2 C7 C6 . . . . -1.4(5) ?
C1 C2 C7 C6 . . . . 179.3(3) ?
C3 C2 C7 O1 . . . . -176.6(3) ?
C1 C2 C7 O1 . . . . 4.1(5) ?
C8 O1 C7 C6 . . . . 100.2(3) ?
C8 O1 C7 C2 . . . . -84.6(3) ?
C11 N2 C8 O1 . . . . 178.6(3) ?
C11 N2 C8 C9 . . . . -1.1(4) ?
C7 O1 C8 N2 . . . . 1.1(4) ?
C7 O1 C8 C9 . . . . -179.2(2) ?
N2 C8 C9 C10 . . . . 2.4(4) ?
O1 C8 C9 C10 . . . . -177.2(2) ?
C11 N3 C10 O3 . . . . -179.5(3) ?
C11 N3 C10 C9 . . . . -0.1(4) ?
C12 O3 C10 N3 . . . . -168.5(2) ?
C12 O3 C10 C9 . . . . 12.1(4) ?
C8 C9 C10 N3 . . . . -1.8(4) ?
C8 C9 C10 O3 . . . . 177.5(2) ?
C10 N3 C11 N2 . . . . 1.7(5) ?
C8 N2 C11 N3 . . . . -1.2(5) ?
C10 O3 C12 C13 . . . . 93.6(3) ?
C10 O3 C12 C17 . . . . -89.9(3) ?
C17 C12 C13 C14 . . . . -0.9(4) ?
O3 C12 C13 C14 . . . . 175.5(2) ?
C12 C13 C14 C15 . . . . -0.1(4) ?
C13 C14 C15 C16 . . . . 1.0(5) ?
C14 C15 C16 C17 . . . . -0.9(5) ?
C15 C16 C17 C12 . . . . -0.1(4) ?
C15 C16 C17 C18 . . . . 177.6(3) ?
C13 C12 C17 C16 . . . . 1.0(4) ?
O3 C12 C17 C16 . . . . -175.3(2) ?
C13 C12 C17 C18 . . . . -176.7(3) ?
O3 C12 C17 C18 . . . . 7.0(4) ?
C16 C17 C18 C19 . . . . -73.9(4) ?
C12 C17 C18 C19 . . . . 103.7(3) ?
C16 C17 C18 C20 . . . . 101.6(3) ?
C12 C17 C18 C20 . . . . -80.8(4) ?
C20 C18 C19 O2 . . . . -176.8(3) ?
C17 C18 C19 O2 . . . . -1.0(5) ?
C00T O2 C19 C18 . . . . -169.9(3) ?
C21 O5 C20 O4 . . . . 3.9(5) ?
C21 O5 C20 C18 . . . . -176.0(3) ?
C19 C18 C20 O4 . . . . -11.4(5) ?
C17 C18 C20 O4 . . . . 172.8(3) ?
C19 C18 C20 O5 . . . . 168.5(3) ?
C17 C18 C20 O5 . . . . -7.2(4) ?
